data_4305545
loop_
_publ_author_name
'Marlyn Rivera-Carrillo'
'Indranil Chakraborty'
'Gellert Mezei'
'Richard D. Webster'
'Raphael G. Raptis'

_publ_section_title
;
Tuning of the [Cu3(\m-O)]4+/5+ Redox Couple: Spectroscopic Evidence of
Charge Delocalization in the Mixed-Valent [Cu3(\m-O)]5+ Species
;
_journal_name_full 'Inorganic Chemistry'
_journal_page_first 7644
_journal_page_last 7650
_journal_paper_doi 10.1021/ic800531y
_journal_volume 47
_journal_year 2008
_chemical_formula_moiety (PPN)3[Cu3(mu-O)(mu-4-Br-pz)3Cl3]Cl(H2O)
_chemical_formula_sum 'C117 H98 Br3 Cl4 Cu3 N9 O2 P6'
_chemical_formula_weight 2420.01
_chemical_name_systematic
; 
 ? 
;
_space_group_IT_number 146
_symmetry_cell_setting trigonal
_symmetry_space_group_name_Hall 'R 3'
_symmetry_space_group_name_H-M 'R 3 :H'
_atom_sites_solution_hydrogens geom
_atom_sites_solution_primary direct
_atom_sites_solution_secondary difmap
_audit_creation_method SHELXL-97
_cell_angle_alpha 90.00
_cell_angle_beta 90.00
_cell_angle_gamma 120.00
_cell_formula_units_Z 3
_cell_length_a 22.8567(16)
_cell_length_b 22.8567(16)
_cell_length_c 18.0751(17)
_cell_measurement_temperature 293(2)
_cell_volume 8177.8(11)
_computing_cell_refinement 'Bruker SMART'
_computing_data_collection 'Bruker SMART'
_computing_data_reduction 'Bruker SAINT'
_computing_molecular_graphics 'Bruker SHELXTL'
_computing_publication_material 'Bruker SHELXTL'
_computing_structure_refinement 'SHELXL-97 (Sheldrick, 1997)'
_computing_structure_solution 'SHELXS-97 (Sheldrick, 1990)'
_diffrn_ambient_temperature 293(2)
_diffrn_measured_fraction_theta_full 0.999
_diffrn_measured_fraction_theta_max 0.999
_diffrn_measurement_device_type 'CCD area detector'
_diffrn_measurement_method 'phi and omega scans'
_diffrn_radiation_monochromator graphite
_diffrn_radiation_source 'fine-focus sealed tube'
_diffrn_radiation_type MoK\a
_diffrn_radiation_wavelength 0.71073
_diffrn_reflns_av_R_equivalents 0.0280
_diffrn_reflns_av_sigmaI/netI 0.0308
_diffrn_reflns_limit_h_max 23
_diffrn_reflns_limit_h_min -25
_diffrn_reflns_limit_k_max 25
_diffrn_reflns_limit_k_min -18
_diffrn_reflns_limit_l_max 15
_diffrn_reflns_limit_l_min -20
_diffrn_reflns_number 12097
_diffrn_reflns_theta_full 23.29
_diffrn_reflns_theta_max 23.29
_diffrn_reflns_theta_min 1.53
_exptl_absorpt_coefficient_mu 1.921
_exptl_absorpt_correction_T_max 0.6803
_exptl_absorpt_correction_T_min 0.5922
_exptl_absorpt_correction_type empirical
_exptl_crystal_colour blue
_exptl_crystal_density_diffrn 1.474
_exptl_crystal_density_method 'not measured'
_exptl_crystal_description polyhedron
_exptl_crystal_F_000 3687
_exptl_crystal_size_max 0.20
_exptl_crystal_size_mid 0.20
_exptl_crystal_size_min 0.13
_refine_diff_density_max 0.656
_refine_diff_density_min -0.355
_refine_diff_density_rms 0.075
_refine_ls_abs_structure_details 'Flack H D (1983), Acta Cryst. A39, 876-881'
_refine_ls_abs_structure_Flack -0.029(9)
_refine_ls_extinction_method none
_refine_ls_goodness_of_fit_ref 1.030
_refine_ls_hydrogen_treatment constr
_refine_ls_matrix_type full
_refine_ls_number_parameters 433
_refine_ls_number_reflns 4860
_refine_ls_number_restraints 1
_refine_ls_restrained_S_all 1.030
_refine_ls_R_factor_all 0.0361
_refine_ls_R_factor_gt 0.0292
_refine_ls_shift/su_max 0.001
_refine_ls_shift/su_mean 0.000
_refine_ls_structure_factor_coef Fsqd
_refine_ls_weighting_details 'calc w=1/[\s^2^(Fo^2^)+(0.0614P)^2^+0.0000P] where P=(Fo^2^+2Fc^2^)/3'
_refine_ls_weighting_scheme calc
_refine_ls_wR_factor_gt 0.0745
_refine_ls_wR_factor_ref 0.0893
_reflns_number_gt 4371
_reflns_number_total 4860
_reflns_threshold_expression >2sigma(I)
_cod_data_source_file ic800531y-file001_1.cif
_cod_data_source_block 4
_cod_depositor_comments
;
The following automatic conversions were performed:
'_symmetry_cell_setting' value 'Trigonal' changed to 'trigonal' according
to '/home/saulius/struct/CIF-dictionaries/cif_core.dic' dictionary named
'cif_core.dic' version 2.4.1 from 2010-06-29.

Automatic conversion script
Id: cif_fix_enum 1527 2010-12-29 10:47:43Z saulius 
;
_cod_original_sg_symbol_H-M 'R 3'
_cod_database_code 4305545

loop_
_symmetry_equiv_pos_as_xyz
'x, y, z'
'-y, x-y, z'
'-x+y, -x, z'
'x+2/3, y+1/3, z+1/3'
'-y+2/3, x-y+1/3, z+1/3'
'-x+y+2/3, -x+1/3, z+1/3'
'x+1/3, y+2/3, z+2/3'
'-y+1/3, x-y+2/3, z+2/3'
'-x+y+1/3, -x+2/3, z+2/3'

loop_
_atom_site_label
_atom_site_type_symbol
_atom_site_fract_x
_atom_site_fract_y
_atom_site_fract_z
_atom_site_U_iso_or_equiv
_atom_site_adp_type
_atom_site_occupancy
_atom_site_symmetry_multiplicity
_atom_site_calc_flag
_atom_site_refinement_flags
_atom_site_disorder_assembly
_atom_site_disorder_group
Cu1 Cu 0.90986(3) 0.92757(3) 0.29445(3) 0.04351(16) Uani 1 1 d . . .
Br1 Br 0.75595(3) 1.05838(4) 0.38845(3) 0.0721(2) Uani 1 1 d . . .
Cl1 Cl 0.80336(7) 0.84437(8) 0.26272(11) 0.0789(5) Uani 1 1 d . . .
Cl4 Cl 0.6667 0.3333 0.1313(3) 0.1434(17) Uani 1 3 d S . .
P1 P 0.78252(6) 0.61500(6) 0.13909(7) 0.0408(3) Uani 1 1 d . . .
P2 P 0.81059(6) 0.57292(6) -0.00466(7) 0.0397(3) Uani 1 1 d . . .
O1 O 1.0000 1.0000 0.2835(4) 0.0577(17) Uani 1 3 d S . .
N1 N 0.87902(19) 0.9909(2) 0.3181(2) 0.0456(10) Uani 1 1 d . . .
N2 N 0.94142(19) 0.86406(19) 0.3145(2) 0.0445(10) Uani 1 1 d . . .
N3 N 0.7813(2) 0.5671(2) 0.0758(2) 0.0511(11) Uani 1 1 d . . .
C1 C 0.8196(3) 0.9817(3) 0.3429(3) 0.0525(13) Uani 1 1 d . . .
H1 H 0.7809 0.9401 0.3506 0.063 Uiso 1 1 calc R . .
C2 C 0.8255(3) 1.0429(3) 0.3546(3) 0.0482(13) Uani 1 1 d . . .
C3 C 0.9090(3) 0.7992(2) 0.3355(3) 0.0482(13) Uani 1 1 d . . .
H3 H 0.8625 0.7706 0.3369 0.058 Uiso 1 1 calc R . .
C4 C 0.7195(2) 0.6394(2) 0.1258(3) 0.0466(12) Uani 1 1 d . . .
C5 C 0.6749(3) 0.6142(3) 0.0673(3) 0.0599(14) Uani 1 1 d . . .
H5 H 0.6770 0.5839 0.0346 0.072 Uiso 1 1 calc R . .
C6 C 0.6273(3) 0.6336(3) 0.0570(4) 0.0762(19) Uani 1 1 d . . .
H6 H 0.5976 0.6166 0.0171 0.091 Uiso 1 1 calc R . .
C7 C 0.6234(3) 0.6776(4) 0.1049(4) 0.0768(19) Uani 1 1 d . . .
H7 H 0.5908 0.6901 0.0981 0.092 Uiso 1 1 calc R . .
C8 C 0.6677(3) 0.7035(4) 0.1632(4) 0.0776(19) Uani 1 1 d . . .
H8 H 0.6655 0.7341 0.1953 0.093 Uiso 1 1 calc R . .
C9 C 0.7148(3) 0.6844(3) 0.1741(3) 0.0641(16) Uani 1 1 d . . .
H9 H 0.7442 0.7016 0.2142 0.077 Uiso 1 1 calc R . .
C10 C 0.7625(2) 0.5678(3) 0.2237(3) 0.0451(12) Uani 1 1 d . . .
C11 C 0.7351(3) 0.4982(3) 0.2215(4) 0.0566(14) Uani 1 1 d . . .
H11 H 0.7299 0.4765 0.1764 0.068 Uiso 1 1 calc R . .
C12 C 0.7157(3) 0.4613(3) 0.2861(4) 0.0657(16) Uani 1 1 d . . .
H12 H 0.6973 0.4147 0.2843 0.079 Uiso 1 1 calc R . .
C13 C 0.7231(3) 0.4923(4) 0.3527(4) 0.084(2) Uani 1 1 d . . .
H13 H 0.7098 0.4669 0.3960 0.101 Uiso 1 1 calc R . .
C14 C 0.7505(3) 0.5616(4) 0.3557(3) 0.0774(19) Uani 1 1 d . . .
H14 H 0.7555 0.5827 0.4011 0.093 Uiso 1 1 calc R . .
C15 C 0.7704(3) 0.5996(3) 0.2918(3) 0.0616(15) Uani 1 1 d . . .
H15 H 0.7889 0.6462 0.2942 0.074 Uiso 1 1 calc R . .
C16 C 0.8628(2) 0.6909(2) 0.1500(3) 0.0425(11) Uani 1 1 d . . .
C17 C 0.8747(3) 0.7538(3) 0.1258(3) 0.0570(14) Uani 1 1 d . . .
H17 H 0.8394 0.7586 0.1070 0.068 Uiso 1 1 calc R . .
C18 C 0.9388(3) 0.8089(3) 0.1297(4) 0.0708(18) Uani 1 1 d . . .
H18 H 0.9469 0.8508 0.1130 0.085 Uiso 1 1 calc R . .
C19 C 0.9912(3) 0.8023(3) 0.1581(3) 0.0718(18) Uani 1 1 d . . .
H19 H 1.0343 0.8398 0.1616 0.086 Uiso 1 1 calc R . .
C20 C 0.9796(3) 0.7406(4) 0.1813(3) 0.0679(17) Uani 1 1 d . . .
H20 H 1.0151 0.7362 0.1999 0.081 Uiso 1 1 calc R . .
C21 C 0.9158(3) 0.6848(3) 0.1774(3) 0.0536(14) Uani 1 1 d . . .
H21 H 0.9084 0.6430 0.1933 0.064 Uiso 1 1 calc R . .
C22 C 0.8719(2) 0.5461(2) -0.0060(3) 0.0459(12) Uani 1 1 d . . .
C23 C 0.9004(3) 0.5420(3) -0.0722(3) 0.0598(15) Uani 1 1 d . . .
H23 H 0.8877 0.5537 -0.1162 0.072 Uiso 1 1 calc R . .
C24 C 0.9473(3) 0.5209(3) -0.0735(4) 0.0724(18) Uani 1 1 d . . .
H24 H 0.9654 0.5174 -0.1183 0.087 Uiso 1 1 calc R . .
C25 C 0.9668(4) 0.5051(4) -0.0098(5) 0.089(2) Uani 1 1 d . . .
H25 H 1.0011 0.4944 -0.0103 0.107 Uiso 1 1 calc R . .
C26 C 0.9373(5) 0.5048(5) 0.0544(5) 0.110(3) Uani 1 1 d . . .
H26 H 0.9490 0.4909 0.0974 0.132 Uiso 1 1 calc R . .
C27 C 0.8892(4) 0.5251(4) 0.0573(4) 0.087(2) Uani 1 1 d . . .
H27 H 0.8688 0.5244 0.1021 0.104 Uiso 1 1 calc R . .
C28 C 0.7425(2) 0.5166(2) -0.0645(3) 0.0441(12) Uani 1 1 d . . .
C29 C 0.7449(3) 0.5261(3) -0.1400(3) 0.0574(14) Uani 1 1 d . . .
H29 H 0.7808 0.5642 -0.1613 0.069 Uiso 1 1 calc R . .
C30 C 0.6934(4) 0.4782(4) -0.1843(4) 0.0752(18) Uani 1 1 d . . .
H30 H 0.6949 0.4840 -0.2353 0.090 Uiso 1 1 calc R . .
C31 C 0.6405(3) 0.4225(3) -0.1524(5) 0.083(2) Uani 1 1 d . . .
H31 H 0.6060 0.3906 -0.1821 0.099 Uiso 1 1 calc R . .
C32 C 0.6378(3) 0.4132(3) -0.0780(5) 0.0787(19) Uani 1 1 d . . .
H32 H 0.6016 0.3751 -0.0570 0.094 Uiso 1 1 calc R . .
C33 C 0.6890(3) 0.4606(3) -0.0331(4) 0.0605(15) Uani 1 1 d . . .
H33 H 0.6871 0.4544 0.0179 0.073 Uiso 1 1 calc R . .
C34 C 0.8508(2) 0.6571(2) -0.0433(3) 0.0401(11) Uani 1 1 d . . .
C35 C 0.9209(2) 0.6990(2) -0.0370(3) 0.0471(12) Uani 1 1 d . . .
H35 H 0.9473 0.6818 -0.0189 0.057 Uiso 1 1 calc R . .
C36 C 0.9503(3) 0.7657(3) -0.0578(3) 0.0551(14) Uani 1 1 d . . .
H36 H 0.9968 0.7936 -0.0531 0.066 Uiso 1 1 calc R . .
C37 C 0.9126(3) 0.7913(3) -0.0851(3) 0.0639(16) Uani 1 1 d . . .
H37 H 0.9332 0.8365 -0.0990 0.077 Uiso 1 1 calc R . .
C38 C 0.8431(3) 0.7502(3) -0.0923(4) 0.0657(16) Uani 1 1 d . . .
H38 H 0.8171 0.7673 -0.1118 0.079 Uiso 1 1 calc R . .
C39 C 0.8132(3) 0.6836(3) -0.0701(3) 0.0521(13) Uani 1 1 d . . .
H39 H 0.7666 0.6563 -0.0734 0.063 Uiso 1 1 calc R . .
O2 O 0.0000 0.0000 0.1336(8) 0.142(4) Uani 1 3 d S . .

loop_
_atom_site_aniso_label
_atom_site_aniso_U_11
_atom_site_aniso_U_22
_atom_site_aniso_U_33
_atom_site_aniso_U_23
_atom_site_aniso_U_13
_atom_site_aniso_U_12
Cu1 0.0345(3) 0.0349(3) 0.0597(4) -0.0013(3) 0.0039(3) 0.0163(3)
Br1 0.0721(4) 0.1049(5) 0.0690(4) -0.0040(4) 0.0068(3) 0.0665(4)
Cl1 0.0418(8) 0.0511(8) 0.1328(16) -0.0176(9) -0.0060(8) 0.0151(7)
Cl4 0.154(3) 0.154(3) 0.122(3) 0.000 0.000 0.0770(13)
P1 0.0361(6) 0.0405(7) 0.0445(7) -0.0017(6) 0.0000(5) 0.0182(6)
P2 0.0378(7) 0.0352(7) 0.0450(7) -0.0014(5) 0.0007(6) 0.0173(6)
O1 0.039(2) 0.039(2) 0.094(5) 0.000 0.000 0.0197(11)
N1 0.034(2) 0.043(2) 0.062(3) 0.003(2) 0.0043(19) 0.0210(19)
N2 0.038(2) 0.036(2) 0.057(3) -0.0006(19) 0.0078(18) 0.0166(19)
N3 0.049(2) 0.042(2) 0.051(3) 0.0003(19) 0.005(2) 0.014(2)
C1 0.041(3) 0.058(3) 0.061(3) 0.011(3) 0.005(3) 0.026(3)
C2 0.050(3) 0.069(4) 0.045(3) -0.003(3) -0.002(2) 0.045(3)
C3 0.050(3) 0.035(3) 0.057(3) 0.002(2) 0.015(2) 0.019(2)
C4 0.039(3) 0.043(3) 0.052(3) 0.004(2) 0.000(2) 0.017(2)
C5 0.052(3) 0.057(3) 0.065(4) -0.007(3) -0.010(3) 0.023(3)
C6 0.055(4) 0.081(5) 0.090(5) 0.000(4) -0.031(3) 0.031(3)
C7 0.057(4) 0.082(5) 0.103(6) 0.021(4) 0.001(4) 0.044(4)
C8 0.076(4) 0.086(5) 0.091(5) 0.000(4) 0.004(4) 0.056(4)
C9 0.065(4) 0.078(4) 0.066(4) -0.013(3) -0.008(3) 0.048(4)
C10 0.028(2) 0.053(3) 0.052(3) 0.001(2) 0.002(2) 0.019(2)
C11 0.043(3) 0.057(3) 0.076(4) 0.008(3) 0.006(3) 0.030(3)
C12 0.047(3) 0.061(4) 0.084(5) 0.017(4) 0.001(3) 0.024(3)
C13 0.060(4) 0.113(6) 0.080(5) 0.046(5) 0.014(4) 0.044(4)
C14 0.079(5) 0.107(6) 0.046(4) 0.008(4) 0.006(3) 0.046(4)
C15 0.067(4) 0.059(3) 0.053(4) 0.003(3) 0.003(3) 0.027(3)
C16 0.038(3) 0.045(3) 0.038(3) -0.004(2) 0.002(2) 0.017(2)
C17 0.049(3) 0.052(3) 0.065(4) -0.003(3) -0.005(3) 0.022(3)
C18 0.065(4) 0.046(3) 0.079(5) 0.000(3) 0.007(3) 0.011(3)
C19 0.052(4) 0.071(4) 0.060(4) -0.010(3) 0.011(3) 0.007(3)
C20 0.041(3) 0.095(5) 0.060(4) -0.007(3) 0.002(3) 0.028(3)
C21 0.047(3) 0.055(3) 0.056(4) -0.004(3) 0.001(3) 0.024(3)
C22 0.042(3) 0.039(3) 0.054(3) 0.002(2) 0.000(2) 0.018(2)
C23 0.062(4) 0.059(4) 0.067(4) 0.018(3) 0.019(3) 0.036(3)
C24 0.069(4) 0.060(4) 0.101(5) 0.015(4) 0.032(4) 0.041(3)
C25 0.072(5) 0.083(5) 0.137(7) 0.026(5) 0.023(5) 0.058(4)
C26 0.124(7) 0.160(9) 0.099(6) 0.033(6) 0.006(5) 0.112(7)
C27 0.100(5) 0.137(7) 0.066(4) 0.015(4) 0.002(4) 0.093(5)
C28 0.041(3) 0.041(3) 0.056(3) -0.005(2) -0.005(2) 0.025(2)
C29 0.056(3) 0.053(3) 0.058(4) -0.012(3) -0.006(3) 0.024(3)
C30 0.076(4) 0.083(5) 0.070(4) -0.026(4) -0.023(4) 0.042(4)
C31 0.069(5) 0.069(4) 0.102(6) -0.038(4) -0.033(4) 0.028(4)
C32 0.054(4) 0.053(4) 0.110(6) -0.006(4) -0.007(4) 0.013(3)
C33 0.044(3) 0.049(3) 0.076(4) -0.008(3) -0.001(3) 0.014(3)
C34 0.036(3) 0.037(3) 0.045(3) -0.007(2) -0.001(2) 0.017(2)
C35 0.041(3) 0.043(3) 0.057(3) -0.002(2) 0.003(2) 0.021(2)
C36 0.042(3) 0.040(3) 0.073(4) -0.004(3) 0.007(3) 0.013(2)
C37 0.066(4) 0.043(3) 0.081(4) 0.012(3) 0.020(3) 0.026(3)
C38 0.069(4) 0.054(4) 0.086(5) 0.011(3) 0.006(3) 0.040(3)
C39 0.046(3) 0.048(3) 0.064(4) 0.004(3) -0.001(3) 0.025(3)
O2 0.102(5) 0.102(5) 0.221(14) 0.000 0.000 0.051(2)

loop_
_atom_type_symbol
_atom_type_description
_atom_type_scat_dispersion_real
_atom_type_scat_dispersion_imag
_atom_type_scat_source
Cu Cu 0.3201 1.2651 'International Tables Vol C Tables 4.2.6.8 and 6.1.1.4'
Br Br -0.2901 2.4595 'International Tables Vol C Tables 4.2.6.8 and 6.1.1.4'
Cl Cl 0.1484 0.1585 'International Tables Vol C Tables 4.2.6.8 and 6.1.1.4'
P P 0.1023 0.0942 'International Tables Vol C Tables 4.2.6.8 and 6.1.1.4'
O O 0.0106 0.0060 'International Tables Vol C Tables 4.2.6.8 and 6.1.1.4'
N N 0.0061 0.0033 'International Tables Vol C Tables 4.2.6.8 and 6.1.1.4'
C C 0.0033 0.0016 'International Tables Vol C Tables 4.2.6.8 and 6.1.1.4'
H H 0.0000 0.0000 'International Tables Vol C Tables 4.2.6.8 and 6.1.1.4'

loop_
_geom_angle_atom_site_label_1
_geom_angle_atom_site_label_2
_geom_angle_atom_site_label_3
_geom_angle
_geom_angle_site_symmetry_1
_geom_angle_site_symmetry_3
_geom_angle_publ_flag
O1 Cu1 N1 90.74(13) . . ?
O1 Cu1 N2 91.40(12) . . ?
N1 Cu1 N2 156.65(18) . . ?
O1 Cu1 Cl1 159.5(2) . . ?
N1 Cu1 Cl1 92.46(12) . . ?
N2 Cu1 Cl1 93.64(12) . . ?
N3 P1 C10 106.9(2) . . ?
N3 P1 C16 114.0(2) . . ?
C10 P1 C16 108.5(2) . . ?
N3 P1 C4 112.3(2) . . ?
C10 P1 C4 107.2(2) . . ?
C16 P1 C4 107.7(2) . . ?
N3 P2 C22 110.8(2) . . ?
N3 P2 C28 108.3(2) . . ?
C22 P2 C28 107.0(2) . . ?
N3 P2 C34 114.5(2) . . ?
C22 P2 C34 106.9(2) . . ?
C28 P2 C34 109.1(2) . . ?
Cu1 O1 Cu1 118.92(7) 3_675 2_765 ?
Cu1 O1 Cu1 118.92(7) 3_675 . ?
Cu1 O1 Cu1 118.92(7) 2_765 . ?
C1 N1 N2 107.7(4) . 3_675 ?
C1 N1 Cu1 132.0(4) . . ?
N2 N1 Cu1 120.2(3) 3_675 . ?
C3 N2 N1 108.7(4) . 2_765 ?
C3 N2 Cu1 132.2(3) . . ?
N1 N2 Cu1 118.5(3) 2_765 . ?
P1 N3 P2 138.7(3) . . ?
N1 C1 C2 108.6(5) . . ?
C1 C2 C3 107.3(4) . 3_675 ?
C1 C2 Br1 125.8(4) . . ?
C3 C2 Br1 126.9(4) 3_675 . ?
N2 C3 C2 107.6(5) . 2_765 ?
C5 C4 C9 118.4(5) . . ?
C5 C4 P1 120.8(4) . . ?
C9 C4 P1 120.9(4) . . ?
C6 C5 C4 120.6(6) . . ?
C7 C6 C5 120.2(6) . . ?
C6 C7 C8 119.9(6) . . ?
C9 C8 C7 120.3(7) . . ?
C8 C9 C4 120.6(6) . . ?
C11 C10 C15 119.2(5) . . ?
C11 C10 P1 119.9(4) . . ?
C15 C10 P1 120.8(4) . . ?
C12 C11 C10 120.0(6) . . ?
C13 C12 C11 120.8(6) . . ?
C12 C13 C14 119.8(6) . . ?
C15 C14 C13 120.5(7) . . ?
C14 C15 C10 119.7(6) . . ?
C21 C16 C17 119.3(5) . . ?
C21 C16 P1 117.7(4) . . ?
C17 C16 P1 122.7(4) . . ?
C18 C17 C16 119.9(5) . . ?
C19 C18 C17 120.3(6) . . ?
C20 C19 C18 119.8(6) . . ?
C19 C20 C21 120.7(6) . . ?
C20 C21 C16 120.1(6) . . ?
C27 C22 C23 117.9(5) . . ?
C27 C22 P2 121.4(5) . . ?
C23 C22 P2 120.6(4) . . ?
C24 C23 C22 120.7(6) . . ?
C25 C24 C23 119.9(6) . . ?
C26 C25 C24 120.5(6) . . ?
C25 C26 C27 120.8(7) . . ?
C22 C27 C26 119.9(7) . . ?
C29 C28 C33 120.1(5) . . ?
C29 C28 P2 122.0(4) . . ?
C33 C28 P2 117.8(4) . . ?
C28 C29 C30 119.6(6) . . ?
C31 C30 C29 119.7(7) . . ?
C32 C31 C30 120.8(6) . . ?
C31 C32 C33 120.1(6) . . ?
C28 C33 C32 119.7(6) . . ?
C39 C34 C35 119.0(5) . . ?
C39 C34 P2 120.8(4) . . ?
C35 C34 P2 119.7(4) . . ?
C36 C35 C34 119.6(5) . . ?
C37 C36 C35 120.9(5) . . ?
C36 C37 C38 120.1(5) . . ?
C39 C38 C37 119.2(5) . . ?
C34 C39 C38 121.2(5) . . ?

loop_
_geom_bond_atom_site_label_1
_geom_bond_atom_site_label_2
_geom_bond_distance
_geom_bond_site_symmetry_2
_geom_bond_publ_flag
Cu1 O1 1.9012(10) . ?
Cu1 N1 1.949(4) . ?
Cu1 N2 1.951(4) . ?
Cu1 Cl1 2.2894(15) . ?
Br1 C2 1.894(5) . ?
P1 N3 1.574(4) . ?
P1 C10 1.793(5) . ?
P1 C16 1.798(5) . ?
P1 C4 1.803(5) . ?
P2 N3 1.579(4) . ?
P2 C22 1.789(5) . ?
P2 C28 1.801(5) . ?
P2 C34 1.808(5) . ?
O1 Cu1 1.9012(9) 3_675 ?
O1 Cu1 1.9012(9) 2_765 ?
N1 C1 1.342(6) . ?
N1 N2 1.359(5) 3_675 ?
N2 C3 1.339(6) . ?
N2 N1 1.359(5) 2_765 ?
C1 C2 1.355(7) . ?
C2 C3 1.374(7) 3_675 ?
C3 C2 1.374(7) 2_765 ?
C4 C5 1.379(7) . ?
C4 C9 1.393(7) . ?
C5 C6 1.377(8) . ?
C6 C7 1.363(9) . ?
C7 C8 1.373(10) . ?
C8 C9 1.363(8) . ?
C10 C11 1.388(7) . ?
C10 C15 1.395(8) . ?
C11 C12 1.378(8) . ?
C12 C13 1.364(10) . ?
C13 C14 1.383(10) . ?
C14 C15 1.377(8) . ?
C16 C21 1.379(7) . ?
C16 C17 1.393(7) . ?
C17 C18 1.376(8) . ?
C18 C19 1.379(10) . ?
C19 C20 1.363(10) . ?
C20 C21 1.378(8) . ?
C22 C27 1.374(8) . ?
C22 C23 1.388(7) . ?
C23 C24 1.379(8) . ?
C24 C25 1.349(10) . ?
C25 C26 1.340(11) . ?
C26 C27 1.389(10) . ?
C28 C29 1.380(8) . ?
C28 C33 1.376(7) . ?
C29 C30 1.391(8) . ?
C30 C31 1.370(10) . ?
C31 C32 1.358(10) . ?
C32 C33 1.391(8) . ?
C34 C39 1.363(7) . ?
C34 C35 1.400(7) . ?
C35 C36 1.376(7) . ?
C36 C37 1.355(8) . ?
C37 C38 1.388(8) . ?
C38 C39 1.380(7) . ?
